data_2103970
loop_
_publ_author_name
'Pritchard, Robin Gavin'
'Islam, Emran'

_publ_section_title
;
 Sodium percarbonate between 293 and 100K
;
_journal_issue 5
_journal_name_full 'Acta Crystallographica Section B'
_journal_page_first 596
_journal_page_last 605
_journal_paper_doi 10.1107/S0108768103012291
_journal_volume 59
_journal_year 2003
_chemical_formula_moiety 'C1 H3 Na2 O6'
_chemical_formula_sum 'C H3 Na2 O6'
_chemical_formula_weight 157.01
_chemical_name_systematic
;
 ?
;
_space_group_IT_number 61
_symmetry_cell_setting orthorhombic
_symmetry_space_group_name_Hall '-P 2ac 2ab'
_symmetry_space_group_name_H-M 'P b c a'
_atom_sites_solution_hydrogens geom
_atom_sites_solution_primary direct
_atom_sites_solution_secondary difmap
_audit_conform_dict_name cif_core.dic
_audit_conform_dict_version 2.2
_audit_creation_method 'WinGX routine CIF_UPDATE'
_cell_angle_alpha 90
_cell_angle_beta 90
_cell_angle_gamma 90
_cell_formula_units_Z 8
_cell_length_a 6.6592(2)
_cell_length_b 15.7511(8)
_cell_length_c 9.1254(4)
_cell_measurement_reflns_used 2893
_cell_measurement_temperature 150(2)
_cell_measurement_theta_max 27.485
_cell_measurement_theta_min 0.998
_cell_volume 957.16(7)
_computing_cell_refinement 'HKL Scalepack (Otwinowski & Minor 1997)'
_computing_data_collection 'Collect (Nonius BV, 1997-2000)'
_computing_data_reduction 'HKL Denzo and Scalepack (Otwinowski & Minor 1997)'
_computing_molecular_graphics 'Ortep-3 for Windows (Farrugia, 1997)'
_computing_publication_material 'WinGX publication routines (Farrugia, 1999)'
_computing_structure_refinement 'SHELXL-97 (Sheldrick, 1997)'
_computing_structure_solution 'SHELXS-97 (Sheldrick, 1997)'
_diffrn_ambient_temperature 150(2)
_diffrn_measured_fraction_theta_full 0.995
_diffrn_measured_fraction_theta_max 0.995
_diffrn_measurement_device '95mm CCD camera on \k-goniostat'
_diffrn_measurement_device_type KappaCCD
_diffrn_measurement_method '\f and \w scans with \k offsets'
_diffrn_radiation_monochromator graphite
_diffrn_radiation_type MoK\a
_diffrn_radiation_wavelength 0.71073
_diffrn_reflns_av_R_equivalents 0.0491
_diffrn_reflns_limit_h_max 8
_diffrn_reflns_limit_h_min -7
_diffrn_reflns_limit_k_max 17
_diffrn_reflns_limit_k_min -20
_diffrn_reflns_limit_l_max 11
_diffrn_reflns_limit_l_min -10
_diffrn_reflns_number 5477
_diffrn_reflns_reduction_process
;
 Scaled and merged with SORTAV
 R.H. Blessing, (1987) Cryst. Rev. 1, 3-58
 R.H. Blessing, (1989) J. Appl. Cryst. 22, 396-397
;
_diffrn_reflns_theta_full 27.47
_diffrn_reflns_theta_max 27.47
_diffrn_reflns_theta_min 3.42
_exptl_absorpt_coefficient_mu 0.368
_exptl_absorpt_correction_T_max 0.9747
_exptl_absorpt_correction_T_min 0.93
_exptl_absorpt_correction_type multi-scan
_exptl_absorpt_process_details
;
 R.H. Blessing, Acta Cryst. (1995), A51, 33-38
;
_exptl_crystal_colour colourless
_exptl_crystal_density_diffrn 2.179
_exptl_crystal_density_method 'not measured'
_exptl_crystal_description plate
_exptl_crystal_F_000 632
_exptl_crystal_size_max 0.08
_exptl_crystal_size_mid 0.07
_exptl_crystal_size_min 0.04
_refine_diff_density_max 0.23
_refine_diff_density_min -0.287
_refine_ls_extinction_coef 0.0150(11)
_refine_ls_extinction_expression Fc^*^=kFc[1+0.001xFc^2^\l^3^/sin(2\q)]^-1/4^
_refine_ls_extinction_method SHELXL
_refine_ls_goodness_of_fit_ref 1.027
_refine_ls_hydrogen_treatment refall
_refine_ls_matrix_type full
_refine_ls_number_parameters 105
_refine_ls_number_reflns 1092
_refine_ls_number_restraints 0
_refine_ls_restrained_S_all 1.027
_refine_ls_R_factor_all 0.038
_refine_ls_R_factor_gt 0.0269
_refine_ls_shift/su_max 0.004
_refine_ls_shift/su_mean 0
_refine_ls_structure_factor_coef Fsqd
_refine_ls_weighting_details 'calc w=1/[\s^2^(Fo^2^)+(0.0296P)^2^+0.0000P] where P=(Fo^2^+2Fc^2^)/3'
_refine_ls_weighting_scheme calc
_refine_ls_wR_factor_gt 0.0597
_refine_ls_wR_factor_ref 0.0644
_reflns_number_gt 875
_reflns_number_total 1092
_reflns_threshold_expression >2sigma(I)
_cod_data_source_file na5004.cif
_cod_data_source_block k150a
_cod_database_code 2103970

loop_
_symmetry_equiv_pos_as_xyz
'x, y, z'
'-x+1/2, -y, z+1/2'
'x+1/2, -y+1/2, -z'
'-x, y+1/2, -z+1/2'
'-x, -y, -z'
'x-1/2, y, -z-1/2'
'-x-1/2, y-1/2, z'
'x, -y-1/2, z-1/2'

loop_
_atom_site_label
_atom_site_fract_x
_atom_site_fract_y
_atom_site_fract_z
_atom_site_U_iso_or_equiv
_atom_site_adp_type
_atom_site_calc_flag
_atom_site_refinement_flags
_atom_site_occupancy
_atom_site_type_symbol
C1 -0.00404(8) 0.33813(5) 0.25197(9) 0.0102(2) Uani d . 1 C
Na1 0.25355(4) 0.01082(2) 0.26340(3) 0.01531(9) Uani d . 1 Na
Na2 0.24247(4) 0.249537(18) -0.00014(3) 0.01371(10) Uani d . 1 Na
O1 -0.01028(7) 0.26850(3) 0.17777(7) 0.01302(15) Uani d . 1 O
O2 0.00461(7) 0.40994(4) 0.18480(7) 0.01311(15) Uani d . 1 O
O3 -0.00723(6) 0.33487(4) 0.39252(7) 0.01354(15) Uani d . 1 O
O11 -0.09986(8) 0.13774(3) 0.33929(7) 0.01697(15) Uani d . 1 O
O12 0.09177(8) 0.11475(3) 0.41085(7) 0.01640(14) Uani d . 1 O
O31 0.08711(13) 0.02639(6) 0.02090(11) 0.0193(3) Uani d P 0.7242(18) O
O41 0.0247(4) 0.03343(16) 0.0540(3) 0.0211(7) Uani d P 0.2758(18) O
H11 -0.0491(15) 0.1856(7) 0.2752(14) 0.047(3) Uiso d . 1 H
H12 0.0407(13) 0.1009(7) 0.5075(14) 0.040(3) Uiso d . 1 H
H31 0.0305(13) 0.0782(8) -0.0163(14) 0.039(3) Uiso d . 1 H

loop_
_atom_site_aniso_label
_atom_site_aniso_U_11
_atom_site_aniso_U_22
_atom_site_aniso_U_33
_atom_site_aniso_U_12
_atom_site_aniso_U_13
_atom_site_aniso_U_23
C1 0.0065(4) 0.0122(4) 0.0120(5) 0.0001(3) -0.0003(3) 0.0002(3)
Na1 0.01416(19) 0.01326(17) 0.0185(2) 0.00042(11) 0.00193(13) -0.00036(13)
Na2 0.0119(2) 0.01554(19) 0.0137(2) -0.00022(12) 0.00023(13) -0.00171(14)
O1 0.0156(3) 0.0113(3) 0.0121(3) -0.00051(19) 0.0003(2) -0.0006(2)
O2 0.0154(3) 0.0113(3) 0.0126(3) -0.00039(19) 0.0004(2) 0.0009(3)
O3 0.0168(3) 0.0137(3) 0.0102(3) -0.0005(2) -0.0001(2) -0.0001(2)
O11 0.0159(3) 0.0175(3) 0.0176(3) -0.0011(2) -0.0058(2) 0.0024(3)
O12 0.0154(3) 0.0199(3) 0.0139(3) 0.0041(2) -0.0015(2) -0.0002(3)
O31 0.0190(5) 0.0156(4) 0.0233(5) -0.0061(4) -0.0084(4) 0.0036(4)
O41 0.0397(16) 0.0103(12) 0.0133(14) -0.0062(10) -0.0057(12) 0.0018(10)

loop_
_atom_type_symbol
_atom_type_description
_atom_type_scat_dispersion_real
_atom_type_scat_dispersion_imag
_atom_type_scat_source
C C 0.0033 0.0016 'International Tables Vol C Tables 4.2.6.8 and 6.1.1.4'
H H 0 0 'International Tables Vol C Tables 4.2.6.8 and 6.1.1.4'
Na Na 0.0362 0.0249 'International Tables Vol C Tables 4.2.6.8 and 6.1.1.4'
O O 0.0106 0.006 'International Tables Vol C Tables 4.2.6.8 and 6.1.1.4'

loop_
_geom_angle_atom_site_label_1
_geom_angle_atom_site_label_2
_geom_angle_atom_site_label_3
_geom_angle_site_symmetry_1
_geom_angle_site_symmetry_3
_geom_angle
O3 C1 O2 . . 120.76(8)
O3 C1 O1 . . 119.34(8)
O2 C1 O1 . . 119.90(8)
O3 C1 Na2 . 8_566 42.78(3)
O2 C1 Na2 . 8_566 135.31(5)
O1 C1 Na2 . 8_566 91.22(5)
O2 Na1 O12 7_655 . 159.99(2)
O2 Na1 O2 7_655 4_545 95.90(2)
O12 Na1 O2 . 4_545 91.14(2)
O2 Na1 O11 7_655 6_656 99.36(2)
O12 Na1 O11 . 6_656 80.37(2)
O2 Na1 O11 4_545 6_656 156.77(2)
O2 Na1 O41 7_655 . 106.34(7)
O12 Na1 O41 . . 93.39(7)
O2 Na1 O41 4_545 . 78.75(6)
O11 Na1 O41 6_656 . 80.20(6)
O2 Na1 O41 7_655 6_656 78.77(6)
O12 Na1 O41 . 6_656 81.43(6)
O2 Na1 O41 4_545 6_656 119.09(6)
O11 Na1 O41 6_656 6_656 81.24(6)
O41 Na1 O41 . 6_656 161.32(11)
O2 Na1 O31 7_655 . 95.71(3)
O12 Na1 O31 . . 103.52(3)
O2 Na1 O31 4_545 . 85.46(3)
O11 Na1 O31 6_656 . 75.71(3)
O41 Na1 O31 . . 12.16(7)
O41 Na1 O31 6_656 . 155.11(6)
O2 Na1 O31 7_655 2 81.25(3)
O12 Na1 O31 . 2 80.30(3)
O2 Na1 O31 4_545 2 88.02(3)
O11 Na1 O31 6_656 2 111.49(3)
O41 Na1 O31 . 2 165.27(7)
O41 Na1 O31 6_656 2 31.07(6)
O31 Na1 O31 . 2 172.497(15)
O2 Na1 O31 7_655 6_656 75.45(2)
O12 Na1 O31 . 6_656 84.68(2)
O2 Na1 O31 4_545 6_656 117.44(3)
O11 Na1 O31 6_656 6_656 83.50(2)
O41 Na1 O31 . 6_656 163.67(6)
O41 Na1 O31 6_656 6_656 3.70(7)
O31 Na1 O31 . 6_656 155.84(3)
O31 Na1 O31 2 6_656 29.72(4)
O2 Na1 Na1 7_655 6_556 130.889(16)
O12 Na1 Na1 . 6_556 65.762(15)
O2 Na1 Na1 4_545 6_556 45.300(14)
O11 Na1 Na1 6_656 6_556 112.016(15)
O41 Na1 Na1 . 6_556 47.78(7)
O41 Na1 Na1 6_656 6_556 140.77(7)
O31 Na1 Na1 . 6_556 59.36(2)
O31 Na1 Na1 2 6_556 117.73(2)
O31 Na1 Na1 6_656 6_556 142.40(2)
O2 Na1 Na1 7_655 6_656 45.663(14)
O12 Na1 Na1 . 6_656 119.568(17)
O2 Na1 Na1 4_545 6_656 137.088(14)
O11 Na1 Na1 6_656 6_656 64.422(14)
O41 Na1 Na1 . 6_656 123.96(7)
O41 Na1 Na1 6_656 6_656 47.45(6)
O31 Na1 Na1 . 6_656 112.29(3)
O31 Na1 Na1 2 6_656 70.42(2)
O31 Na1 Na1 6_656 6_656 45.936(19)
Na1 Na1 Na1 6_556 6_656 171.60(2)
O1 Na2 O3 3 8_565 98.14(2)
O1 Na2 O3 3 6_656 81.92(2)
O3 Na2 O3 8_565 6_656 179.774(18)
O1 Na2 O1 3 . 179.360(19)
O3 Na2 O1 8_565 . 81.56(2)
O3 Na2 O1 6_656 . 98.38(2)
O1 Na2 O12 3 8_565 99.34(2)
O3 Na2 O12 8_565 8_565 93.70(2)
O3 Na2 O12 6_656 8_565 86.07(2)
O1 Na2 O12 . 8_565 80.13(2)
O1 Na2 O11 3 6_656 91.47(2)
O3 Na2 O11 8_565 6_656 98.20(2)
O3 Na2 O11 6_656 6_656 82.02(2)
O1 Na2 O11 . 6_656 89.13(2)
O12 Na2 O11 8_565 6_656 162.65(2)
O1 Na2 C1 3 8_565 79.23(2)
O3 Na2 C1 8_565 8_565 21.84(2)
O3 Na2 C1 6_656 8_565 158.10(2)
O1 Na2 C1 . 8_565 100.36(2)
O12 Na2 C1 8_565 8_565 86.08(2)
O11 Na2 C1 6_656 8_565 109.41(2)
O1 Na2 Na2 3 3 45.073(15)
O3 Na2 Na2 8_565 3 135.43(2)
O3 Na2 Na2 6_656 3 44.734(14)
O1 Na2 Na2 . 3 135.47(2)
O12 Na2 Na2 8_565 3 113.475(18)
O11 Na2 Na2 6_656 3 65.557(15)
C1 Na2 Na2 8_565 3 121.941(18)
O1 Na2 Na2 3 3_455 135.10(2)
O3 Na2 Na2 8_565 3_455 45.031(14)
O3 Na2 Na2 6_656 3_455 134.81(2)
O1 Na2 Na2 . 3_455 44.355(15)
O12 Na2 Na2 8_565 3_455 66.087(15)
O11 Na2 Na2 6_656 3_455 114.772(18)
C1 Na2 Na2 8_565 3_455 58.396(15)
Na2 Na2 Na2 3 3_455 179.49(2)
C1 O1 Na2 . 3_455 119.49(4)
C1 O1 Na2 . . 116.51(4)
Na2 O1 Na2 3_455 . 90.57(2)
C1 O2 Na1 . 7_665 118.33(5)
C1 O2 Na1 . 4 117.26(4)
Na1 O2 Na1 7_665 4 89.04(2)
C1 O3 Na2 . 8_566 115.38(4)
C1 O3 Na2 . 6_556 116.81(4)
Na2 O3 Na2 8_566 6_556 90.24(2)
O12 O11 Na1 . 6_556 108.52(4)
O12 O11 Na2 . 6_556 105.86(4)
Na1 O11 Na2 6_556 6_556 129.49(2)
O12 O11 H11 . . 98.6(6)
Na1 O11 H11 6_556 . 121.8(7)
Na2 O11 H11 6_556 . 87.4(7)
O11 O12 Na1 . . 108.05(4)
O11 O12 Na2 . 8_566 106.31(4)
Na1 O12 Na2 . 8_566 126.26(2)
O11 O12 H12 . . 98.8(6)
Na1 O12 H12 . . 121.3(7)
Na2 O12 H12 8_566 . 92.1(7)
O41 O31 O41 . 5 90.1(4)
O41 O31 O31 . 5 69.3(3)
O41 O31 O31 5 5 20.83(12)
O41 O31 Na1 . . 82.0(4)
O41 O31 Na1 5 . 127.81(11)
O31 O31 Na1 5 . 121.61(9)
O41 O31 Na1 . 2_554 151.1(4)
O41 O31 Na1 5 2_554 68.01(13)
O31 O31 Na1 5 2_554 87.76(8)
Na1 O31 Na1 . 2_554 126.16(4)
O41 O31 Na1 . 6_556 17.8(3)
O41 O31 Na1 5 6_556 82.46(13)
O31 O31 Na1 5 6_556 62.52(7)
Na1 O31 Na1 . 6_556 74.70(3)
Na1 O31 Na1 2_554 6_556 150.28(4)
O41 O31 H31 . . 73.4(7)
O41 O31 H31 5 . 101.1(7)
O31 O31 H31 5 . 94.5(6)
Na1 O31 H31 . . 125.0(8)
Na1 O31 H31 2_554 . 91.8(7)
Na1 O31 H31 6_556 . 90.6(6)
O31 O41 O31 . 5 89.9(4)
O31 O41 O41 . 5 69.1(3)
O31 O41 O41 5 5 20.80(11)
O31 O41 Na1 . . 85.8(3)
O31 O41 Na1 5 . 128.09(15)
O41 O41 Na1 5 . 123.4(2)
O31 O41 Na1 . 6_556 158.5(4)
O31 O41 Na1 5 6_556 80.92(13)
O41 O41 Na1 5 6_556 100.5(2)
Na1 O41 Na1 . 6_556 84.77(9)
O31 O41 H31 . . 74.8(7)
O31 O41 H31 5 . 101.1(7)
O41 O41 H31 5 . 95.0(8)
Na1 O41 H31 . . 127.0(7)
Na1 O41 H31 6_556 . 125.9(6)

loop_
_geom_bond_atom_site_label_1
_geom_bond_atom_site_label_2
_geom_bond_site_symmetry_2
_geom_bond_distance
C1 O3 . 1.2838(10)
C1 O2 . 1.2878(10)
C1 O1 . 1.2896(10)
C1 Na2 8_566 3.1175(8)
Na1 O2 7_655 2.3734(6)
Na1 O12 . 2.3771(6)
Na1 O2 4_545 2.3882(6)
Na1 O11 6_656 2.4139(6)
Na1 O41 . 2.470(3)
Na1 O41 6_656 2.483(3)
Na1 O31 . 2.4871(10)
Na1 O31 2 2.6440(10)
Na1 O31 6_656 2.9780(10)
Na1 Na1 6_556 3.33857(11)
Na1 Na1 6_656 3.33857(11)
Na2 O1 3 2.3279(6)
Na2 O3 8_565 2.3435(6)
Na2 O3 6_656 2.3557(6)
Na2 O1 . 2.3575(6)
Na2 O12 8_565 2.4973(6)
Na2 O11 6_656 2.5215(6)
Na2 C1 8_565 3.1175(8)
Na2 Na2 3 3.3296
Na2 Na2 3_455 3.3296
O1 Na2 3_455 2.3279(6)
O2 Na1 7_665 2.3734(6)
O2 Na1 4 2.3882(6)
O3 Na2 8_566 2.3435(6)
O3 Na2 6_556 2.3557(6)
O11 O12 . 1.4785(8)
O11 Na1 6_556 2.4139(6)
O11 Na2 6_556 2.5215(6)
O11 H11 . 1.012(12)
O12 Na2 8_566 2.4973(6)
O12 H12 . 0.970(12)
O31 O41 . 0.525(3)
O31 O41 5 1.382(2)
O31 O31 5 1.4773(17)
O31 Na1 2_554 2.6440(10)
O31 Na1 6_556 2.9780(10)
O31 H31 . 0.961(12)
O41 O31 5 1.382(2)
O41 O41 5 1.480(5)
O41 Na1 6_556 2.483(3)
O41 H31 . 0.954(13)

loop_
_geom_hbond_atom_site_label_D
_geom_hbond_atom_site_label_H
_geom_hbond_atom_site_label_A
_geom_hbond_site_symmetry_A
_geom_hbond_distance_DH
_geom_hbond_distance_HA
_geom_hbond_distance_DA
_geom_hbond_angle_DHA
O11 H11 O1 . 1.012(12) 1.601(12) 2.6020(8) 169.2(10)
O12 H12 O2 8_566 0.970(12) 1.644(13) 2.5957(9) 165.7(9)
O31 H31 O3 8_565 0.961(12) 1.622(13) 2.5579(11) 163.6(10)
O41 H31 O3 8_565 0.954(13) 1.622(13) 2.554(3) 164.3(11)

loop_
_geom_torsion_atom_site_label_1
_geom_torsion_atom_site_label_2
_geom_torsion_atom_site_label_3
_geom_torsion_atom_site_label_4
_geom_torsion_site_symmetry_1
_geom_torsion_site_symmetry_4
_geom_torsion
O3 C1 O1 Na2 . 3_455 125.24(5)
O2 C1 O1 Na2 . 3_455 -54.52(7)
Na2 C1 O1 Na2 8_566 3_455 159.13(3)
O3 C1 O1 Na2 . . -127.61(5)
O2 C1 O1 Na2 . . 52.63(7)
Na2 C1 O1 Na2 8_566 . -93.73(4)
O1 Na2 O1 C1 3 . -91.8(16)
O3 Na2 O1 C1 8_565 . -153.24(6)
O3 Na2 O1 C1 6_656 . 26.54(6)
O12 Na2 O1 C1 8_565 . -57.96(5)
O11 Na2 O1 C1 6_656 . 108.34(5)
C1 Na2 O1 C1 8_565 . -142.08(5)
Na2 Na2 O1 C1 3 . 55.60(6)
Na2 Na2 O1 C1 3_455 . -123.71(6)
O1 Na2 O1 Na2 3 3_455 31.9(16)
O3 Na2 O1 Na2 8_565 3_455 -29.523(18)
O3 Na2 O1 Na2 6_656 3_455 150.26(2)
O12 Na2 O1 Na2 8_565 3_455 65.758(19)
O11 Na2 O1 Na2 6_656 3_455 -127.94(2)
C1 Na2 O1 Na2 8_565 3_455 -18.36(2)
Na2 Na2 O1 Na2 3 3_455 179.32(3)
O3 C1 O2 Na1 . 7_665 47.95(7)
O1 C1 O2 Na1 . 7_665 -132.28(5)
Na2 C1 O2 Na1 8_566 7_665 -4.25(9)
O3 C1 O2 Na1 . 4 -56.89(7)
O1 C1 O2 Na1 . 4 122.87(5)
Na2 C1 O2 Na1 8_566 4 -109.10(5)
O2 C1 O3 Na2 . 8_566 -125.09(5)
O1 C1 O3 Na2 . 8_566 55.15(6)
O2 C1 O3 Na2 . 6_556 130.74(5)
O1 C1 O3 Na2 . 6_556 -49.03(7)
Na2 C1 O3 Na2 8_566 6_556 -104.17(5)
Na1 O11 O12 Na1 6_556 . 38.55(4)
Na2 O11 O12 Na1 6_556 . -179.04(2)
Na1 O11 O12 Na2 6_556 8_566 176.57(2)
Na2 O11 O12 Na2 6_556 8_566 -41.02(4)
O2 Na1 O12 O11 7_655 . -177.43(6)
O2 Na1 O12 O11 4_545 . -66.63(4)
O11 Na1 O12 O11 6_656 . 91.62(3)
O41 Na1 O12 O11 . . 12.17(7)
O41 Na1 O12 O11 6_656 . 174.11(7)
O31 Na1 O12 O11 . . 18.98(5)
O31 Na1 O12 O11 2 . -154.43(4)
O31 Na1 O12 O11 6_656 . 175.91(4)
Na1 Na1 O12 O11 6_556 . -27.94(3)
Na1 Na1 O12 O11 6_656 . 144.77(3)
O2 Na1 O12 Na2 7_655 8_566 55.32(8)
O2 Na1 O12 Na2 4_545 8_566 166.12(3)
O11 Na1 O12 Na2 6_656 8_566 -35.63(3)
O41 Na1 O12 Na2 . 8_566 -115.08(7)
O41 Na1 O12 Na2 6_656 8_566 46.86(7)
O31 Na1 O12 Na2 . 8_566 -108.27(4)
O31 Na1 O12 Na2 2 8_566 78.32(3)
O31 Na1 O12 Na2 6_656 8_566 48.66(3)
Na1 Na1 O12 Na2 6_556 8_566 -155.19(3)
Na1 Na1 O12 Na2 6_656 8_566 17.52(4)
O2 Na1 O31 O41 7_655 . 151.4(3)
O12 Na1 O31 O41 . . -34.2(3)
O2 Na1 O31 O41 4_545 . 55.9(3)
O11 Na1 O31 O41 6_656 . -110.4(3)
O41 Na1 O31 O41 6_656 . -133.1(4)
O31 Na1 O31 O41 2 . 85.7(4)
O31 Na1 O31 O41 6_656 . -141.8(3)
Na1 Na1 O31 O41 6_556 . 16.5(3)
Na1 Na1 O31 O41 6_656 . -164.5(3)
O2 Na1 O31 O41 7_655 5 67.47(17)
O12 Na1 O31 O41 . 5 -118.11(17)
O2 Na1 O31 O41 4_545 5 -28.02(17)
O11 Na1 O31 O41 6_656 5 165.71(18)
O41 Na1 O31 O41 . 5 -83.9(4)
O41 Na1 O31 O41 6_656 5 143.02(16)
O31 Na1 O31 O41 2 5 1.8(3)
O31 Na1 O31 O41 6_656 5 134.27(17)
Na1 Na1 O31 O41 6_556 5 -67.39(17)
Na1 Na1 O31 O41 6_656 5 111.57(17)
O2 Na1 O31 O31 7_655 5 91.75(10)
O12 Na1 O31 O31 . 5 -93.82(10)
O2 Na1 O31 O31 4_545 5 -3.74(10)
O11 Na1 O31 O31 6_656 5 -170.01(10)
O41 Na1 O31 O31 . 5 -59.6(3)
O41 Na1 O31 O31 6_656 5 167.30(16)
O31 Na1 O31 O31 2 5 26.1(2)
O31 Na1 O31 O31 6_656 5 158.55(6)
Na1 Na1 O31 O31 6_556 5 -43.11(9)
Na1 Na1 O31 O31 6_656 5 135.86(9)
O2 Na1 O31 Na1 7_655 2_554 -21.39(4)
O12 Na1 O31 Na1 . 2_554 153.03(4)
O2 Na1 O31 Na1 4_545 2_554 -116.88(4)
O11 Na1 O31 Na1 6_656 2_554 76.85(4)
O41 Na1 O31 Na1 . 2_554 -172.8(3)
O41 Na1 O31 Na1 6_656 2_554 54.16(16)
O31 Na1 O31 Na1 2 2_554 -87.06(18)
O31 Na1 O31 Na1 6_656 2_554 45.41(12)
Na1 Na1 O31 Na1 6_556 2_554 -156.25(5)
Na1 Na1 O31 Na1 6_656 2_554 22.71(5)
O2 Na1 O31 Na1 7_655 6_556 134.859(17)
O12 Na1 O31 Na1 . 6_556 -50.72(2)
O2 Na1 O31 Na1 4_545 6_556 39.37(2)
O11 Na1 O31 Na1 6_656 6_556 -126.90(2)
O41 Na1 O31 Na1 . 6_556 -16.5(3)
O41 Na1 O31 Na1 6_656 6_556 -149.59(15)
O31 Na1 O31 Na1 2 6_556 69.19(18)
O31 Na1 O31 Na1 6_656 6_556 -158.34(8)
Na1 Na1 O31 Na1 6_656 6_556 178.963(5)
O41 O31 O41 O31 5 5 0
Na1 O31 O41 O31 . 5 -128.22(13)
Na1 O31 O41 O31 2_554 5 39.7(7)
Na1 O31 O41 O31 6_556 5 -64.1(10)
O31 O31 O41 O41 5 5 0
Na1 O31 O41 O41 . 5 -128.22(13)
Na1 O31 O41 O41 2_554 5 39.7(7)
Na1 O31 O41 O41 6_556 5 -64.1(10)
O41 O31 O41 Na1 5 . 128.22(13)
O31 O31 O41 Na1 5 . 128.22(13)
Na1 O31 O41 Na1 2_554 . 167.9(6)
Na1 O31 O41 Na1 6_556 . 64.1(10)
O41 O31 O41 Na1 5 6_556 64.1(10)
O31 O31 O41 Na1 5 6_556 64.1(10)
Na1 O31 O41 Na1 . 6_556 -64.1(10)
Na1 O31 O41 Na1 2_554 6_556 103.8(11)
O2 Na1 O41 O31 7_655 . -29.8(3)
O12 Na1 O41 O31 . . 146.8(3)
O2 Na1 O41 O31 4_545 . -122.7(3)
O11 Na1 O41 O31 6_656 . 67.2(3)
O41 Na1 O41 O31 6_656 . 73.7(5)
O31 Na1 O41 O31 2 . -149.19(18)
O31 Na1 O41 O31 6_656 . 64.2(4)
Na1 Na1 O41 O31 6_556 . -160.7(4)
Na1 Na1 O41 O31 6_656 . 17.3(4)
O2 Na1 O41 O31 7_655 5 56.8(2)
O12 Na1 O41 O31 . 5 -126.6(2)
O2 Na1 O41 O31 4_545 5 -36.1(2)
O11 Na1 O41 O31 6_656 5 153.8(2)
O41 Na1 O41 O31 6_656 5 160.3(2)
O31 Na1 O41 O31 . 5 86.5(4)
O31 Na1 O41 O31 2 5 -62.6(4)
O31 Na1 O41 O31 6_656 5 150.76(12)
Na1 Na1 O41 O31 6_556 5 -74.1(2)
Na1 Na1 O41 O31 6_656 5 103.9(2)
O2 Na1 O41 O41 7_655 5 31.7(3)
O12 Na1 O41 O41 . 5 -151.7(3)
O2 Na1 O41 O41 4_545 5 -61.2(3)
O11 Na1 O41 O41 6_656 5 128.7(3)
O41 Na1 O41 O41 6_656 5 135.2(3)
O31 Na1 O41 O41 . 5 61.5(3)
O31 Na1 O41 O41 2 5 -87.7(4)
O31 Na1 O41 O41 6_656 5 125.7(2)
Na1 Na1 O41 O41 6_556 5 -99.2(3)
Na1 Na1 O41 O41 6_656 5 78.8(3)
O2 Na1 O41 Na1 7_655 6_556 130.93(5)
O12 Na1 O41 Na1 . 6_556 -52.48(6)
O2 Na1 O41 Na1 4_545 6_556 38.01(5)
O11 Na1 O41 Na1 6_656 6_556 -132.10(6)
O41 Na1 O41 Na1 6_656 6_556 -125.6(3)
O31 Na1 O41 Na1 . 6_556 160.7(4)
O31 Na1 O41 Na1 2 6_556 11.5(3)
O31 Na1 O41 Na1 6_656 6_556 -135.1(2)
Na1 Na1 O41 Na1 6_656 6_556 178.035(15)
